data_7158679
loop_
_publ_author_name
'Kaehler, Tanja'
'Lorenz, Jonas'
'Ould, Darren'
'Engl, Dorothea'
'Santi, Micol'
'Gierlichs, Lukas'
'Wirth, Thomas'
'Melen, Rebecca'

_publ_section_title
;
 Borane promoted aryl transfer reaction for the synthesis of \a-aryl
 functionalised \b-hydroxy and \b-keto esters
;
_journal_name_full 'Organic &amp; Biomolecular Chemistry'
_journal_paper_doi 10.1039/D2OB00643J
_journal_year 2022
_chemical_formula_moiety 'C19 H16 F6 O3'
_chemical_formula_sum 'C19 H16 F6 O3'
_chemical_formula_weight 406.32
_chemical_name_systematic
'Ethyl (2R)-3-hydroxy-2-methyl-3-(4-(trifluoromethyl)phenyl)-2-(3,4,5-trifluorophenyl)propanoate'
_space_group_crystal_system triclinic
_space_group_IT_number 2
_space_group_name_Hall '-P 1'
_space_group_name_H-M_alt 'P -1'
_atom_sites_solution_hydrogens geom
_atom_sites_solution_primary direct
_audit_creation_method SHELXL-2018/3
_audit_update_record
;
2022-02-24 deposited with the CCDC.	2022-05-09 downloaded from the CCDC.
;
_cell_angle_alpha 101.608(3)
_cell_angle_beta 91.454(2)
_cell_angle_gamma 100.640(3)
_cell_formula_units_Z 2
_cell_length_a 7.1188(2)
_cell_length_b 10.3636(3)
_cell_length_c 12.8288(4)
_cell_measurement_reflns_used 13803
_cell_measurement_temperature 150(2)
_cell_measurement_theta_max 73.3320
_cell_measurement_theta_min 4.4010
_cell_volume 909.24(5)
_computing_cell_refinement 'CrysAlisPro 1.171.39.45b (Rigaku OD, 2018)'
_computing_data_collection 'CrysAlisPro 1.171.39.45b (Rigaku OD, 2018)'
_computing_data_reduction 'CrysAlisPro 1.171.39.45b (Rigaku OD, 2018)'
_computing_molecular_graphics 'XSHELL and Shelxle'
_computing_publication_material XCIF
_computing_structure_refinement 'SHELXL-2018/3 (Sheldrick, 2018)'
_computing_structure_solution ShelXS
_diffrn_ambient_temperature 150(2)
_diffrn_detector_area_resol_mean 10.5082
_diffrn_measured_fraction_theta_full 0.999
_diffrn_measured_fraction_theta_max 0.986
_diffrn_measurement_device_type 'SuperNova, Dual, Cu at home/near, Atlas'
_diffrn_measurement_method '\w scans'
_diffrn_radiation_probe x-ray
_diffrn_radiation_type CuK\a
_diffrn_radiation_wavelength 1.54184
_diffrn_reflns_av_R_equivalents 0.0433
_diffrn_reflns_av_unetI/netI 0.0175
_diffrn_reflns_Laue_measured_fraction_full 0.999
_diffrn_reflns_Laue_measured_fraction_max 0.986
_diffrn_reflns_limit_h_max 8
_diffrn_reflns_limit_h_min -8
_diffrn_reflns_limit_k_max 12
_diffrn_reflns_limit_k_min -12
_diffrn_reflns_limit_l_max 15
_diffrn_reflns_limit_l_min -15
_diffrn_reflns_number 31816
_diffrn_reflns_point_group_measured_fraction_full 0.999
_diffrn_reflns_point_group_measured_fraction_max 0.986
_diffrn_reflns_theta_full 67.679
_diffrn_reflns_theta_max 74.087
_diffrn_reflns_theta_min 3.524
_diffrn_source 'micro-focus sealed X-ray tube'
_exptl_absorpt_coefficient_mu 1.236
_exptl_absorpt_correction_T_max 1.000
_exptl_absorpt_correction_T_min 0.411
_exptl_absorpt_correction_type gaussian
_exptl_absorpt_process_details
;
CrysAlisPro 1.171.39.45b (Rigaku Oxford Diffraction, 2018)
Numerical absorption correction based on gaussian integration over
a multifaceted crystal model
Empirical absorption correction using spherical harmonics,
implemented in SCALE3 ABSPACK scaling algorithm.
;
_exptl_crystal_colour colourless
_exptl_crystal_density_diffrn 1.484
_exptl_crystal_description block
_exptl_crystal_F_000 416
_exptl_crystal_recrystallization_method 'Re-crystallisation from solvent: DCM/Pentane'
_exptl_crystal_size_max 0.548
_exptl_crystal_size_mid 0.425
_exptl_crystal_size_min 0.188
_refine_diff_density_max 0.228
_refine_diff_density_min -0.235
_refine_diff_density_rms 0.039
_refine_ls_extinction_coef 0.0088(10)
_refine_ls_extinction_expression Fc^*^=kFc[1+0.001xFc^2^\l^3^/sin(2\q)]^-1/4^
_refine_ls_extinction_method 'SHELXL-2018/3 (Sheldrick 2018)'
_refine_ls_goodness_of_fit_ref 1.047
_refine_ls_hydrogen_treatment mixed
_refine_ls_matrix_type full
_refine_ls_number_parameters 344
_refine_ls_number_reflns 3644
_refine_ls_number_restraints 0
_refine_ls_restrained_S_all 1.047
_refine_ls_R_factor_all 0.0668
_refine_ls_R_factor_gt 0.0553
_refine_ls_shift/su_max 0.006
_refine_ls_shift/su_mean 0.000
_refine_ls_structure_factor_coef Fsqd
_refine_ls_weighting_details 'w=1/[\s^2^(Fo^2^)+(0.0555P)^2^+0.5367P] where P=(Fo^2^+2Fc^2^)/3'
_refine_ls_weighting_scheme calc
_refine_ls_wR_factor_gt 0.1386
_refine_ls_wR_factor_ref 0.1468
_reflns_Friedel_coverage 0.000
_reflns_number_gt 2996
_reflns_number_total 3644
_reflns_threshold_expression 'I > 2\s(I)'
_cod_data_source_file d2ob00643j2.cif
_cod_data_source_block rm1831h
_cod_depositor_comments
;
The following automatic conversions were performed:

data item '_atom_sites_solution_primary' value 'Direct' was changed
to 'direct' in accordance with the
/home/data/users/saulius/crontab/automatic-downloads/rss-feeds/RSC/lib/dictionaries/cif_core.dic
dictionary named 'cif_core.dic' version 2.4.2 last updated on
2011-04-26.

Automatic conversion script
Id: cif_fix_values 7556 2019-12-06 15:28:31Z antanas 
;
_cod_database_code 7158679
_shelx_space_group_comment
;
The symmetry employed for this shelxl refinement is uniquely defined
by the following loop, which should always be used as a source of
symmetry information in preference to the above space-group names.
They are only intended as comments.
;
_shelx_estimated_absorpt_t_min 0.551
_shelx_estimated_absorpt_t_max 0.801

loop_
_space_group_symop_operation_xyz
'x, y, z'
'-x, -y, -z'

loop_
_atom_site_label
_atom_site_type_symbol
_atom_site_fract_x
_atom_site_fract_y
_atom_site_fract_z
_atom_site_U_iso_or_equiv
_atom_site_adp_type
_atom_site_occupancy
_atom_site_site_symmetry_order
_atom_site_calc_flag
_atom_site_refinement_flags_posn
_atom_site_refinement_flags_adp
_atom_site_refinement_flags_occupancy
_atom_site_disorder_assembly
_atom_site_disorder_group
F1 F 0.2731(2) 0.36640(15) 0.40657(10) 0.0673(4) Uani 1 1 d . . . . .
F2 F -0.1070(2) 0.26588(15) 0.38495(12) 0.0757(5) Uani 1 1 d . . . . .
F3 F -0.31524(19) 0.29134(19) 0.55828(15) 0.0872(6) Uani 1 1 d . . . . .
C8A C 0.2455(14) 0.3741(8) 0.8589(8) 0.055(3) Uani 0.612(5) 1 d . . P A 1
H8A H 0.108075 0.327901 0.852295 0.065 Uiso 0.612(5) 1 calc R U P A 1
O3A O 0.2893(4) 0.4187(3) 0.9592(2) 0.0649(10) Uani 0.612(5) 1 d . . P A 1
H3A H 0.206(8) 0.460(6) 0.986(2) 0.097 Uiso 0.612(5) 1 calc R U P A 1
C1A C 0.681(2) -0.0265(12) 0.6630(13) 0.068(3) Uani 0.652(9) 1 d . . P B 3
F4A F 0.5762(7) -0.1321(4) 0.6000(6) 0.114(3) Uani 0.652(9) 1 d . . P B 3
F5A F 0.8138(7) 0.0211(4) 0.6076(5) 0.0983(16) Uani 0.652(9) 1 d . . P B 3
F6A F 0.7700(13) -0.0751(7) 0.7350(3) 0.123(3) Uani 0.652(9) 1 d . . P B 3
C10A C 0.1255(15) 0.5787(13) 0.8489(9) 0.0484(19) Uani 0.603(5) 1 d . . P A 5
O1A O -0.0259(4) 0.5446(3) 0.8885(2) 0.0684(10) Uani 0.603(5) 1 d . . P A 5
O2A O 0.1967(6) 0.7108(5) 0.8546(3) 0.0548(10) Uani 0.603(5) 1 d . . P A 5
C8B C 0.250(3) 0.3700(19) 0.8487(15) 0.091(7) Uani 0.388(5) 1 d . . P A 2
H8B H 0.323311 0.413164 0.918308 0.109 Uiso 0.388(5) 1 calc R U P A 2
O3B O 0.0880(5) 0.3170(5) 0.8801(3) 0.0596(14) Uani 0.388(5) 1 d . . P A 2
H3B H 0.054(7) 0.372(7) 0.930(7) 0.089 Uiso 0.388(5) 1 calc R U P A 2
C1B C 0.657(5) -0.032(3) 0.683(3) 0.080(8) Uani 0.348(9) 1 d . . P B 4
F4B F 0.602(3) -0.1338(10) 0.7183(18) 0.178(7) Uani 0.348(9) 1 d . . P B 4
F5B F 0.647(4) -0.071(3) 0.5800(8) 0.213(11) Uani 0.348(9) 1 d . . P B 4
F6B F 0.8422(12) 0.0011(13) 0.710(2) 0.198(10) Uani 0.348(9) 1 d . . P B 4
C10B C 0.174(2) 0.6073(18) 0.8688(14) 0.047(3) Uani 0.397(5) 1 d . . P A 6
O1B O 0.1372(5) 0.6037(4) 0.9574(3) 0.0597(14) Uani 0.397(5) 1 d . . P A 6
O2B O 0.1522(14) 0.6936(10) 0.8128(5) 0.079(3) Uani 0.397(5) 1 d . . P A 6
C18 C 0.2646(3) 0.4294(2) 0.59295(16) 0.0456(5) Uani 1 1 d . . . . .
H18 H 0.398930 0.462614 0.599356 0.055 Uiso 1 1 calc R U . . .
C13 C 0.1599(3) 0.4383(2) 0.68319(16) 0.0463(5) Uani 1 1 d . . . . .
C16 C -0.0204(3) 0.3226(2) 0.48189(19) 0.0544(5) Uani 1 1 d . . . . .
C14 C -0.0386(3) 0.3913(2) 0.66987(19) 0.0556(6) Uani 1 1 d . . . . .
H14 H -0.113923 0.398670 0.730081 0.067 Uiso 1 1 calc R U . . .
C4 C 0.2812(3) 0.1690(2) 0.71922(19) 0.0575(6) Uani 1 1 d . . . . .
H4 H 0.156680 0.166917 0.689682 0.069 Uiso 1 1 calc R U . . .
C17 C 0.1729(3) 0.3723(2) 0.49426(17) 0.0492(5) Uani 1 1 d . . . . .
C9 C 0.2567(3) 0.4914(2) 0.79511(16) 0.0500(5) Uani 1 1 d . . . . .
C12 C 0.4655(3) 0.5630(2) 0.79512(18) 0.0539(5) Uani 1 1 d . . . . .
H12A H 0.540380 0.499540 0.757912 0.081 Uiso 1 1 calc R U . . .
H12B H 0.518807 0.597219 0.868802 0.081 Uiso 1 1 calc R U . . .
H12C H 0.470773 0.637970 0.758653 0.081 Uiso 1 1 calc R U . . .
C15 C -0.1239(3) 0.3349(2) 0.5707(2) 0.0581(6) Uani 1 1 d . . . . .
C5 C 0.3582(3) 0.2683(2) 0.80630(19) 0.0541(5) Uani 1 1 d . . . . .
C7 C 0.6415(3) 0.1725(2) 0.8043(2) 0.0592(6) Uani 1 1 d . . . . .
H7 H 0.765888 0.173771 0.833577 0.071 Uiso 1 1 calc R U . . .
C2 C 0.5628(3) 0.0746(2) 0.7175(2) 0.0574(6) Uani 1 1 d . . . . .
C3 C 0.3827(3) 0.0728(2) 0.6745(2) 0.0605(6) Uani 1 1 d . . . . .
H3 H 0.328570 0.005353 0.614261 0.073 Uiso 1 1 calc R U . . .
C6 C 0.5410(3) 0.2684(2) 0.84889(19) 0.0590(6) Uani 1 1 d . . . . .
H6 H 0.596103 0.335495 0.909163 0.071 Uiso 1 1 calc R U . . .
C11 C 0.0783(5) 0.8077(3) 0.8901(3) 0.0951(10) Uani 1 1 d . . . . .
H11A H 0.008381 0.787385 0.952456 0.114 Uiso 1 1 calc R U . A 5
H11B H -0.015320 0.809839 0.832402 0.114 Uiso 1 1 calc R U . A 5
C19 C 0.2157(6) 0.9342(4) 0.9189(3) 0.1162(14) Uani 1 1 d . . . . .
H19A H 0.281786 0.952407 0.855770 0.174 Uiso 1 1 calc R U . . .
H19B H 0.309529 0.928209 0.974063 0.174 Uiso 1 1 calc R U . . .
H19C H 0.148108 1.007088 0.946124 0.174 Uiso 1 1 calc R U . . .

loop_
_atom_site_aniso_label
_atom_site_aniso_U_11
_atom_site_aniso_U_22
_atom_site_aniso_U_33
_atom_site_aniso_U_23
_atom_site_aniso_U_13
_atom_site_aniso_U_12
F1 0.0727(9) 0.0803(9) 0.0494(7) 0.0039(6) 0.0174(6) 0.0251(7)
F2 0.0813(10) 0.0679(9) 0.0733(10) 0.0127(7) -0.0195(8) 0.0085(7)
F3 0.0411(7) 0.1221(14) 0.1090(13) 0.0614(11) -0.0073(7) 0.0037(8)
C8A 0.071(5) 0.062(4) 0.047(5) 0.031(3) 0.029(4) 0.033(4)
O3A 0.0587(17) 0.097(2) 0.0393(16) 0.0183(13) 0.0003(11) 0.0122(14)
C1A 0.062(6) 0.053(5) 0.088(7) 0.002(4) -0.018(5) 0.022(5)
F4A 0.087(2) 0.065(2) 0.164(7) -0.034(3) -0.035(3) 0.0136(17)
F5A 0.072(2) 0.090(2) 0.127(4) -0.004(2) 0.006(2) 0.0304(19)
F6A 0.177(6) 0.116(4) 0.096(3) 0.008(2) -0.038(3) 0.099(4)
C10A 0.051(5) 0.059(5) 0.030(4) 0.004(3) 0.001(3) 0.004(3)
O1A 0.0506(17) 0.094(2) 0.0567(17) 0.0063(14) 0.0233(13) 0.0104(14)
O2A 0.0531(19) 0.065(2) 0.051(3) 0.012(2) 0.0129(19) 0.0212(16)
C8B 0.088(11) 0.124(13) 0.043(7) 0.027(7) -0.004(6) -0.031(8)
O3B 0.036(2) 0.087(3) 0.059(3) 0.031(2) 0.0110(17) 0.0041(19)
C1B 0.065(9) 0.081(11) 0.103(15) 0.053(11) 0.012(8) 0.001(7)
F4B 0.214(12) 0.082(5) 0.290(17) 0.095(7) 0.162(12) 0.078(6)
F5B 0.33(3) 0.33(2) 0.050(5) 0.013(10) 0.017(10) 0.26(2)
F6B 0.060(4) 0.123(8) 0.39(3) -0.019(11) -0.043(8) 0.041(5)
C10B 0.049(7) 0.052(8) 0.033(6) -0.003(4) -0.001(5) 0.005(5)
O1B 0.050(2) 0.083(3) 0.044(2) 0.0132(19) 0.0128(17) 0.0081(19)
O2B 0.115(6) 0.097(5) 0.042(4) 0.011(4) 0.010(3) 0.069(4)
C18 0.0415(10) 0.0475(10) 0.0517(12) 0.0136(9) 0.0116(9) 0.0138(8)
C13 0.0440(10) 0.0504(11) 0.0513(11) 0.0195(9) 0.0127(9) 0.0159(8)
C16 0.0596(13) 0.0471(11) 0.0591(13) 0.0166(10) -0.0059(11) 0.0127(10)
C14 0.0439(11) 0.0734(14) 0.0622(14) 0.0332(11) 0.0155(10) 0.0215(10)
C4 0.0504(12) 0.0577(13) 0.0664(14) 0.0259(11) -0.0093(11) 0.0035(10)
C17 0.0559(12) 0.0473(11) 0.0490(11) 0.0115(9) 0.0106(9) 0.0191(9)
C9 0.0490(11) 0.0626(13) 0.0439(11) 0.0188(9) 0.0130(9) 0.0152(9)
C12 0.0505(12) 0.0639(13) 0.0503(12) 0.0170(10) 0.0054(9) 0.0132(10)
C15 0.0392(11) 0.0668(14) 0.0780(16) 0.0377(12) -0.0006(11) 0.0107(10)
C5 0.0570(13) 0.0582(13) 0.0529(12) 0.0260(10) 0.0062(10) 0.0102(11)
C7 0.0512(12) 0.0572(13) 0.0706(15) 0.0233(11) -0.0106(11) 0.0049(10)
C2 0.0534(12) 0.0483(12) 0.0717(15) 0.0214(10) -0.0075(11) 0.0045(10)
C3 0.0599(13) 0.0501(12) 0.0708(15) 0.0195(11) -0.0149(11) 0.0041(10)
C6 0.0628(14) 0.0588(13) 0.0541(13) 0.0195(10) -0.0082(11) 0.0018(11)
C11 0.099(2) 0.089(2) 0.112(3) 0.0177(19) 0.030(2) 0.0556(19)
C19 0.149(4) 0.091(2) 0.123(3) 0.036(2) 0.073(3) 0.037(2)

loop_
_atom_type_symbol
_atom_type_description
_atom_type_scat_dispersion_real
_atom_type_scat_dispersion_imag
_atom_type_scat_source
C C 0.0181 0.0091 'International Tables Vol C Tables 4.2.6.8 and 6.1.1.4'
H H 0.0000 0.0000 'International Tables Vol C Tables 4.2.6.8 and 6.1.1.4'
O O 0.0492 0.0322 'International Tables Vol C Tables 4.2.6.8 and 6.1.1.4'
F F 0.0727 0.0534 'International Tables Vol C Tables 4.2.6.8 and 6.1.1.4'

loop_
_geom_angle_atom_site_label_1
_geom_angle_atom_site_label_2
_geom_angle_atom_site_label_3
_geom_angle
_geom_angle_site_symmetry_1
_geom_angle_site_symmetry_3
_geom_angle_publ_flag
O3A C8A C5 114.0(6) . . ?
O3A C8A C9 112.4(6) . . ?
C5 C8A C9 111.2(6) . . ?
O3A C8A H8A 106.2 . . ?
C5 C8A H8A 106.2 . . ?
C9 C8A H8A 106.2 . . ?
C8A O3A H3A 109.5 . . ?
F5A C1A F4A 106.7(11) . . ?
F5A C1A F6A 105.2(10) . . ?
F4A C1A F6A 105.1(9) . . ?
F5A C1A C2 115.1(8) . . ?
F4A C1A C2 113.1(10) . . ?
F6A C1A C2 110.9(11) . . ?
O1A C10A O2A 119.9(11) . . ?
O1A C10A C9 128.3(10) . . ?
O2A C10A C9 111.8(8) . . ?
C10A O2A C11 119.2(6) . . ?
O3B C8B C5 111.1(13) . . ?
O3B C8B C9 118.4(14) . . ?
C5 C8B C9 118.9(13) . . ?
O3B C8B H8B 101.5 . . ?
C5 C8B H8B 101.5 . . ?
C9 C8B H8B 101.5 . . ?
C8B O3B H3B 109.5 . . ?
F4B C1B F5B 106(3) . . ?
F4B C1B F6B 105(3) . . ?
F5B C1B F6B 105(2) . . ?
F4B C1B C2 116(2) . . ?
F5B C1B C2 113(3) . . ?
F6B C1B C2 112(3) . . ?
O1B C10B O2B 130.4(17) . . ?
O1B C10B C9 122.0(17) . . ?
O2B C10B C9 107.5(13) . . ?
C10B O2B C11 105.4(9) . . ?
C17 C18 C13 119.69(19) . . ?
C17 C18 H18 120.2 . . ?
C13 C18 H18 120.2 . . ?
C18 C13 C14 118.3(2) . . ?
C18 C13 C9 121.71(18) . . ?
C14 C13 C9 119.95(18) . . ?
F2 C16 C15 120.8(2) . . ?
F2 C16 C17 121.0(2) . . ?
C15 C16 C17 118.3(2) . . ?
C15 C14 C13 120.2(2) . . ?
C15 C14 H14 119.9 . . ?
C13 C14 H14 119.9 . . ?
C3 C4 C5 120.8(2) . . ?
C3 C4 H4 119.6 . . ?
C5 C4 H4 119.6 . . ?
F1 C17 C16 118.3(2) . . ?
F1 C17 C18 119.81(19) . . ?
C16 C17 C18 121.85(19) . . ?
C10A C9 C13 102.8(4) . . ?
C10A C9 C12 114.8(4) . . ?
C13 C9 C12 113.11(16) . . ?
C13 C9 C8B 107.3(7) . . ?
C12 C9 C8B 109.3(7) . . ?
C13 C9 C10B 116.2(7) . . ?
C12 C9 C10B 99.8(6) . . ?
C13 C9 C8A 110.8(4) . . ?
C12 C9 C8A 109.9(4) . . ?
C9 C12 H12A 109.5 . . ?
C9 C12 H12B 109.5 . . ?
H12A C12 H12B 109.5 . . ?
C9 C12 H12C 109.5 . . ?
H12A C12 H12C 109.5 . . ?
H12B C12 H12C 109.5 . . ?
F3 C15 C14 119.9(2) . . ?
F3 C15 C16 118.4(2) . . ?
C14 C15 C16 121.7(2) . . ?
C4 C5 C6 118.5(2) . . ?
C4 C5 C8B 119.2(8) . . ?
C6 C5 C8B 122.3(8) . . ?
C4 C5 C8A 121.6(5) . . ?
C6 C5 C8A 119.9(5) . . ?
C6 C7 C2 120.2(2) . . ?
C6 C7 H7 119.9 . . ?
C2 C7 H7 119.9 . . ?
C7 C2 C3 120.0(2) . . ?
C7 C2 C1B 118.7(18) . . ?
C3 C2 C1B 120.7(18) . . ?
C7 C2 C1A 120.1(6) . . ?
C3 C2 C1A 119.7(6) . . ?
C2 C3 C4 119.9(2) . . ?
C2 C3 H3 120.1 . . ?
C4 C3 H3 120.1 . . ?
C7 C6 C5 120.5(2) . . ?
C7 C6 H6 119.7 . . ?
C5 C6 H6 119.7 . . ?
O2A C11 C19 103.3(3) . . ?
C19 C11 O2B 114.5(5) . . ?
O2A C11 H11A 111.1 . . ?
C19 C11 H11A 111.1 . . ?
O2A C11 H11B 111.1 . . ?
C19 C11 H11B 111.1 . . ?
H11A C11 H11B 109.1 . . ?
C11 C19 H19A 109.5 . . ?
C11 C19 H19B 109.5 . . ?
H19A C19 H19B 109.5 . . ?
C11 C19 H19C 109.5 . . ?
H19A C19 H19C 109.5 . . ?
H19B C19 H19C 109.5 . . ?

loop_
_geom_bond_atom_site_label_1
_geom_bond_atom_site_label_2
_geom_bond_distance
_geom_bond_site_symmetry_2
_geom_bond_publ_flag
F1 C17 1.345(2) . ?
F2 C16 1.344(3) . ?
F3 C15 1.348(3) . ?
C8A O3A 1.287(10) . ?
C8A C5 1.535(7) . ?
C8A C9 1.588(8) . ?
C8A H8A 1.0000 . ?
O3A H3A 0.84(6) . ?
C1A F5A 1.282(16) . ?
C1A F4A 1.312(15) . ?
C1A F6A 1.336(16) . ?
C1A C2 1.535(13) . ?
C10A O1A 1.227(12) . ?
C10A O2A 1.355(14) . ?
C10A C9 1.504(14) . ?
O2A C11 1.440(6) . ?
C8B O3B 1.292(18) . ?
C8B C5 1.447(19) . ?
C8B C9 1.545(19) . ?
C8B H8B 1.0000 . ?
O3B H3B 0.84(9) . ?
C1B F4B 1.23(3) . ?
C1B F5B 1.30(4) . ?
C1B F6B 1.32(4) . ?
C1B C2 1.40(3) . ?
C10B O1B 1.18(2) . ?
C10B O2B 1.28(3) . ?
C10B C9 1.587(19) . ?
O2B C11 1.563(9) . ?
C18 C17 1.376(3) . ?
C18 C13 1.390(3) . ?
C18 H18 0.9500 . ?
C13 C14 1.401(3) . ?
C13 C9 1.527(3) . ?
C16 C15 1.370(3) . ?
C16 C17 1.371(3) . ?
C14 C15 1.364(3) . ?
C14 H14 0.9500 . ?
C4 C3 1.379(3) . ?
C4 C5 1.380(3) . ?
C4 H4 0.9500 . ?
C9 C12 1.534(3) . ?
C12 H12A 0.9800 . ?
C12 H12B 0.9800 . ?
C12 H12C 0.9800 . ?
C5 C6 1.398(3) . ?
C7 C6 1.371(3) . ?
C7 C2 1.374(3) . ?
C7 H7 0.9500 . ?
C2 C3 1.378(3) . ?
C3 H3 0.9500 . ?
C6 H6 0.9500 . ?
C11 C19 1.458(5) . ?
C11 H11A 0.9900 . ?
C11 H11B 0.9900 . ?
C19 H19A 0.9800 . ?
C19 H19B 0.9800 . ?
C19 H19C 0.9800 . ?
